data_1561478
loop_
_publ_author_name
'SHINDE, Naho'
'HANDA, Ryunosuke'
'FURUTACHI, Hideki'
'SAKATA, Yoko'
'AKINE, Shigehisa'
'FUJINAMI, Shuhei'
'SUZUKI, Masatatsu'

_publ_section_title
;
 Synthesis and Crystal Structure of (\m-Acetato)bis(\m-Alkoxo)dicobalt(II,
 III) Complex with an Unsymmetric Dinucleating Ligand
;
_journal_issue 0
_journal_name_full 'X-ray Structure Analysis Online'
_journal_page_first 13
_journal_page_last 14
_journal_paper_doi 10.2116/xraystruct.37.13
_journal_volume 37
_journal_year 2021
_chemical_formula_moiety C32.25H40.75Cl2Co2N6.25O12.75
_chemical_formula_sum 'C32.25 H40.75 Cl2 Co2 N6.25 O12.75'
_chemical_formula_weight 908.72
_chemical_name_common (C28H31N6O)Co2(CH3CO2)(MeO)(ClO4)2(MeOH)0.75(MeCN)0.25
_space_group_crystal_system monoclinic
_space_group_IT_number 14
_space_group_name_Hall '-P 2ybc'
_space_group_name_H-M_alt 'P 1 21/c 1'
_atom_sites_solution_hydrogens geom
_audit_creation_method SHELXL-2014/7
_cell_angle_alpha 90
_cell_angle_beta 102.8116(10)
_cell_angle_gamma 90
_cell_formula_units_Z 4
_cell_length_a 10.4372(4)
_cell_length_b 27.8578(10)
_cell_length_c 13.5496(5)
_cell_measurement_reflns_used 71351
_cell_measurement_temperature 90
_cell_measurement_theta_max 66.902
_cell_measurement_theta_min 3.173
_cell_volume 3841.6(2)
_computing_cell_refinement 'SAINT V8.37A/APEX3 (Bruker AXS Inc., 2015)'
_computing_data_collection 'Bruker Instrument Service V4.2.9 '
_computing_data_reduction 'SAINT V8.37A/APEX3 (Bruker AXS Inc., 2015)'
_computing_molecular_graphics ORTEP-3
_computing_publication_material ORTEP-3
_computing_structure_refinement 'SHELXL-2014 (Sheldrick, 2014)'
_computing_structure_solution SIR97
_diffrn_ambient_temperature 90
_diffrn_detector_area_resol_mean 10.4167
_diffrn_measured_fraction_theta_full 0.995
_diffrn_measured_fraction_theta_max 0.995
_diffrn_measurement_device_type 'Bruker D8 goniometer'
_diffrn_measurement_method 'phi and omega scans'
_diffrn_radiation_type CuK\a
_diffrn_radiation_wavelength 1.54178
_diffrn_reflns_av_R_equivalents 0.0452
_diffrn_reflns_av_unetI/netI 0.0249
_diffrn_reflns_Laue_measured_fraction_full 0.995
_diffrn_reflns_Laue_measured_fraction_max 0.995
_diffrn_reflns_limit_h_max 12
_diffrn_reflns_limit_h_min -12
_diffrn_reflns_limit_k_max 33
_diffrn_reflns_limit_k_min -32
_diffrn_reflns_limit_l_max 16
_diffrn_reflns_limit_l_min -16
_diffrn_reflns_number 71351
_diffrn_reflns_point_group_measured_fraction_full 0.995
_diffrn_reflns_point_group_measured_fraction_max 0.995
_diffrn_reflns_theta_full 66.902
_diffrn_reflns_theta_max 66.902
_diffrn_reflns_theta_min 3.173
_diffrn_source 'fine-focus rotating anode'
_exptl_absorpt_coefficient_mu 8.659
_exptl_absorpt_correction_T_max 0.7528
_exptl_absorpt_correction_T_min 0.5332
_exptl_absorpt_correction_type multi-scan
_exptl_absorpt_process_details 'SADABS-2014/5 (Sheldrick, 1996 / Bruker AXS)'
_exptl_crystal_colour brown
_exptl_crystal_density_diffrn 1.571
_exptl_crystal_description prismatic
_exptl_crystal_F_000 1872
_exptl_crystal_size_max 0.250
_exptl_crystal_size_mid 0.160
_exptl_crystal_size_min 0.110
_refine_diff_density_max 0.484
_refine_diff_density_min -0.449
_refine_diff_density_rms 0.063
_refine_ls_extinction_method none
_refine_ls_goodness_of_fit_ref 1.039
_refine_ls_hydrogen_treatment constr
_refine_ls_matrix_type full
_refine_ls_number_parameters 595
_refine_ls_number_reflns 6799
_refine_ls_number_restraints 185
_refine_ls_restrained_S_all 1.047
_refine_ls_R_factor_all 0.0406
_refine_ls_R_factor_gt 0.0398
_refine_ls_shift/su_max 0.001
_refine_ls_shift/su_mean 0.000
_refine_ls_structure_factor_coef Fsqd
_refine_ls_weighting_details 'w=1/[\s^2^(Fo^2^)+(0.0501P)^2^+4.7096P] where P=(Fo^2^+2Fc^2^)/3'
_refine_ls_weighting_scheme calc
_refine_ls_wR_factor_gt 0.1030
_refine_ls_wR_factor_ref 0.1035
_reflns_Friedel_coverage 0.000
_reflns_number_gt 6620
_reflns_number_total 6799
_reflns_threshold_expression 'I > 2\s(I)'
_cod_data_source_file 37_13_1.txt
_cod_data_source_block handa015
_cod_original_sg_symbol_H-M 'P 21/c'
_cod_database_code 1561478
_shelx_shelxl_version_number 2014/7
_shelx_space_group_comment
;
The symmetry employed for this shelxl refinement is uniquely defined
by the following loop, which should always be used as a source of
symmetry information in preference to the above space-group names.
They are only intended as comments.
;
_shelx_estimated_absorpt_t_min 0.221
_shelx_estimated_absorpt_t_max 0.449

loop_
_space_group_symop_operation_xyz
'x, y, z'
'-x, y+1/2, -z+1/2'
'-x, -y, -z'
'x, -y-1/2, z-1/2'

loop_
_atom_site_label
_atom_site_type_symbol
_atom_site_fract_x
_atom_site_fract_y
_atom_site_fract_z
_atom_site_U_iso_or_equiv
_atom_site_adp_type
_atom_site_occupancy
_atom_site_site_symmetry_order
_atom_site_calc_flag
_atom_site_refinement_flags_posn
_atom_site_refinement_flags_adp
_atom_site_refinement_flags_occupancy
_atom_site_disorder_assembly
_atom_site_disorder_group
Co1 Co -0.01786(4) 0.14043(2) 0.69843(3) 0.02819(12) Uani 1 1 d . . . . .
Co2 Co 0.21864(4) 0.10581(2) 0.84897(3) 0.02573(11) Uani 1 1 d . . . . .
O1 O 0.11183(16) 0.16210(6) 0.82407(14) 0.0295(4) Uani 1 1 d . . . . .
O2 O -0.09262(17) 0.08211(6) 0.76092(14) 0.0328(4) Uani 1 1 d . . . . .
O3 O 0.09062(16) 0.06006(6) 0.87173(14) 0.0313(4) Uani 1 1 d . . . . .
N1 N -0.0051(2) 0.20405(8) 0.60453(17) 0.0329(5) Uani 1 1 d . . . . .
N2 N -0.0980(3) 0.11656(9) 0.55293(18) 0.0449(6) Uani 1 1 d . . . . .
N3 N -0.1640(2) 0.18360(7) 0.73358(16) 0.0273(4) Uani 1 1 d . . . . .
N4 N 0.3709(2) 0.14649(7) 0.84306(17) 0.0298(5) Uani 1 1 d . . . . .
N5 N 0.3488(2) 0.05447(8) 0.85618(18) 0.0345(5) Uani 1 1 d . . . . .
N6 N 0.26202(19) 0.12012(7) 0.99344(17) 0.0275(4) Uani 1 1 d . . . . .
C1 C 0.0202(4) 0.18486(11) 0.5090(2) 0.0464(8) Uani 1 1 d . . . . .
H1 H 0.1137 0.1755 0.5189 0.056 Uiso 1 1 calc R U . . .
H2 H 0.0014 0.2098 0.4558 0.056 Uiso 1 1 calc R U . . .
C2 C -0.0660(4) 0.14191(12) 0.4770(2) 0.0511(8) Uani 1 1 d . . . . .
C3 C -0.1113(6) 0.12821(15) 0.3769(3) 0.0785(14) Uani 1 1 d . . . . .
H3 H -0.0888 0.1464 0.3240 0.094 Uiso 1 1 calc R U . . .
C4 C -0.1888(7) 0.08818(17) 0.3551(3) 0.101(2) Uani 1 1 d . . . . .
H4 H -0.2187 0.0781 0.2869 0.121 Uiso 1 1 calc R U . . .
C5 C -0.2233(6) 0.06260(15) 0.4323(3) 0.0875(16) Uani 1 1 d . . . . .
H5 H -0.2792 0.0354 0.4184 0.105 Uiso 1 1 calc R U . . .
C6 C -0.1743(4) 0.07767(13) 0.5300(3) 0.0617(10) Uani 1 1 d . . . . .
H6 H -0.1956 0.0597 0.5837 0.074 Uiso 1 1 calc R U . . .
C7 C -0.1400(3) 0.22488(10) 0.5844(2) 0.0325(6) Uani 1 1 d . . . . .
H7 H -0.1985 0.2063 0.5302 0.039 Uiso 1 1 calc R U . . .
H8 H -0.1374 0.2584 0.5609 0.039 Uiso 1 1 calc R U . . .
C8 C -0.1937(2) 0.22378(9) 0.67812(19) 0.0284(5) Uani 1 1 d . . . . .
C9 C -0.2672(2) 0.26041(10) 0.7058(2) 0.0334(6) Uani 1 1 d . . . . .
H9 H -0.2864 0.2883 0.6649 0.040 Uiso 1 1 calc R U . . .
C10 C -0.3125(3) 0.25597(10) 0.7937(2) 0.0366(6) Uani 1 1 d . . . . .
H10 H -0.3635 0.2807 0.8142 0.044 Uiso 1 1 calc R U . . .
C11 C -0.2823(2) 0.21479(10) 0.8513(2) 0.0338(6) Uani 1 1 d . . . . .
H11 H -0.3123 0.2109 0.9120 0.041 Uiso 1 1 calc R U . . .
C12 C -0.2079(2) 0.17946(9) 0.8194(2) 0.0305(5) Uani 1 1 d . . . . .
H12 H -0.1871 0.1513 0.8593 0.037 Uiso 1 1 calc R U . . .
C13 C 0.0935(3) 0.24148(10) 0.6495(2) 0.0384(6) Uani 1 1 d . . . . .
H13 H 0.0629 0.2730 0.6194 0.046 Uiso 1 1 calc R U . . .
H14 H 0.1778 0.2341 0.6307 0.046 Uiso 1 1 calc R U . . .
C14 C 0.1181(3) 0.24561(9) 0.7642(2) 0.0352(6) Uani 1 1 d . . . . .
H15 H 0.0320 0.2492 0.7828 0.042 Uiso 1 1 calc R U . . .
H16 H 0.1683 0.2755 0.7848 0.042 Uiso 1 1 calc R U . . .
C15 C 0.1916(2) 0.20422(9) 0.8263(2) 0.0305(5) Uani 1 1 d . . . . .
H17 H 0.2200 0.2151 0.8982 0.037 Uiso 1 1 calc R U . . .
C16 C 0.3140(3) 0.19078(9) 0.7885(2) 0.0333(6) Uani 1 1 d . . . . .
H18 H 0.2907 0.1848 0.7147 0.040 Uiso 1 1 calc R U . . .
H19 H 0.3788 0.2173 0.8020 0.040 Uiso 1 1 calc R U . . .
C17 C 0.4508(3) 0.11878(10) 0.7844(2) 0.0372(6) Uani 1 1 d . . . . .
H20 H 0.5410 0.1319 0.7964 0.045 Uiso 1 1 calc R U . . .
H21 H 0.4108 0.1208 0.7111 0.045 Uiso 1 1 calc R U . . .
C18 C 0.4541(3) 0.06751(10) 0.8196(2) 0.0367(6) Uani 1 1 d . . . . .
C19 C 0.5518(3) 0.03537(11) 0.8115(3) 0.0479(8) Uani 1 1 d . . . . .
H22 H 0.6255 0.0453 0.7863 0.058 Uiso 1 1 calc R U . . .
C20 C 0.5399(3) -0.01164(11) 0.8409(3) 0.0566(9) Uani 1 1 d . . . . .
H23 H 0.6047 -0.0347 0.8345 0.068 Uiso 1 1 calc R U . . .
C21 C 0.4330(3) -0.02508(11) 0.8799(3) 0.0538(9) Uani 1 1 d . . . . .
H24 H 0.4248 -0.0571 0.9016 0.065 Uiso 1 1 calc R U . . .
C22 C 0.3388(3) 0.00882(10) 0.8866(3) 0.0430(7) Uani 1 1 d . . . . .
H25 H 0.2654 -0.0002 0.9132 0.052 Uiso 1 1 calc R U . . .
C23 C 0.4485(2) 0.15651(10) 0.9472(2) 0.0332(6) Uani 1 1 d . . . . .
H26 H 0.4758 0.1906 0.9520 0.040 Uiso 1 1 calc R U . . .
H27 H 0.5289 0.1365 0.9607 0.040 Uiso 1 1 calc R U . . .
C24 C 0.3716(2) 0.14629(9) 1.0256(2) 0.0305(5) Uani 1 1 d . . . . .
C25 C 0.4102(3) 0.16126(10) 1.1254(2) 0.0378(6) Uani 1 1 d . . . . .
H28 H 0.4883 0.1795 1.1469 0.045 Uiso 1 1 calc R U . . .
C26 C 0.3340(3) 0.14943(11) 1.1932(2) 0.0405(7) Uani 1 1 d . . . . .
H29 H 0.3599 0.1589 1.2622 0.049 Uiso 1 1 calc R U . . .
C27 C 0.2195(3) 0.12365(10) 1.1592(2) 0.0375(6) Uani 1 1 d . . . . .
H30 H 0.1646 0.1157 1.2041 0.045 Uiso 1 1 calc R U . . .
C28 C 0.1859(2) 0.10962(9) 1.0596(2) 0.0307(6) Uani 1 1 d . . . . .
H31 H 0.1070 0.0920 1.0364 0.037 Uiso 1 1 calc R U . . .
C29 C -0.0294(2) 0.05451(9) 0.8273(2) 0.0301(5) Uani 1 1 d . . . . .
C30 C -0.0978(3) 0.01175(10) 0.8590(3) 0.0405(7) Uani 1 1 d . . . . .
H32 H -0.0360 -0.0062 0.9110 0.061 Uiso 1 1 calc R U . . .
H33 H -0.1722 0.0225 0.8865 0.061 Uiso 1 1 calc R U . . .
H34 H -0.1297 -0.0090 0.8003 0.061 Uiso 1 1 calc R U . . .
O4 O 0.1633(2) 0.10137(7) 0.70545(15) 0.0404(5) Uani 1 1 d . . . . .
C31 C 0.1646(3) 0.05713(12) 0.6568(3) 0.0516(8) Uani 1 1 d . . . . .
H35 H 0.1333 0.0614 0.5836 0.077 Uiso 1 1 calc R U . . .
H36 H 0.2545 0.0445 0.6710 0.077 Uiso 1 1 calc R U . . .
H37 H 0.1071 0.0345 0.6816 0.077 Uiso 1 1 calc R U . . .
Cl1 Cl -0.18404(6) 0.11501(2) 1.07557(5) 0.03286(15) Uani 1 1 d . . . . .
O5 O -0.1061(2) 0.15573(7) 1.06173(18) 0.0473(5) Uani 1 1 d . . . . .
O6 O -0.1041(2) 0.07964(8) 1.1355(2) 0.0598(7) Uani 1 1 d . . . . .
O7 O -0.2464(3) 0.09502(9) 0.97803(17) 0.0550(6) Uani 1 1 d . . . . .
O8 O -0.28759(19) 0.12967(7) 1.12369(16) 0.0420(5) Uani 1 1 d . . . . .
Cl2 Cl 0.4410(2) 0.19438(7) 0.50822(16) 0.0377(4) Uani 0.841(5) 1 d D U P A 1
O9 O 0.3922(4) 0.22971(14) 0.5678(3) 0.0786(11) Uani 0.841(5) 1 d D U P A 1
O10 O 0.3312(3) 0.17030(16) 0.4469(3) 0.0831(12) Uani 0.841(5) 1 d D U P A 1
O11 O 0.5249(4) 0.16151(16) 0.5717(3) 0.0917(13) Uani 0.841(5) 1 d D U P A 1
O12 O 0.5122(4) 0.21859(15) 0.4460(4) 0.0919(15) Uani 0.841(5) 1 d D U P A 1
Cl3 Cl 0.4676(13) 0.1944(5) 0.4938(10) 0.059(4) Uani 0.159(5) 1 d D U P A 2
O13 O 0.3493(19) 0.2015(9) 0.4227(19) 0.128(8) Uani 0.159(5) 1 d D U P A 2
O14 O 0.546(2) 0.1601(6) 0.4570(19) 0.114(7) Uani 0.159(5) 1 d D U P A 2
O15 O 0.5379(16) 0.2388(5) 0.5086(16) 0.071(5) Uani 0.159(5) 1 d D U P A 2
O16 O 0.444(3) 0.1794(9) 0.5878(16) 0.144(9) Uani 0.159(5) 1 d D U P A 2
O17 O 0.4500(12) 0.0582(3) 0.5242(7) 0.128(3) Uani 0.484(3) 1 d D U P B 1
H38 H 0.4704 0.0871 0.5359 0.191 Uiso 0.484(3) 1 calc R U P B 1
C32 C 0.3819(16) 0.0535(5) 0.4280(12) 0.118(4) Uani 0.484(3) 1 d D U P B 1
H39 H 0.3603 0.0196 0.4138 0.178 Uiso 0.484(3) 1 calc R U P B 1
H40 H 0.4351 0.0652 0.3818 0.178 Uiso 0.484(3) 1 calc R U P B 1
H41 H 0.3006 0.0722 0.4183 0.178 Uiso 0.484(3) 1 calc R U P B 1
O18 O 0.287(2) 0.0522(11) 0.405(2) 0.167(9) Uani 0.266(3) 1 d D U P C 2
H42 H 0.3106 0.0808 0.4186 0.251 Uiso 0.266(3) 1 calc R U P C 2
C33 C 0.152(2) 0.0505(7) 0.3740(14) 0.099(5) Uani 0.266(3) 1 d D U P C 2
H43 H 0.1237 0.0172 0.3589 0.148 Uiso 0.266(3) 1 calc R U P C 2
H44 H 0.1235 0.0702 0.3131 0.148 Uiso 0.266(3) 1 calc R U P C 2
H45 H 0.1115 0.0628 0.4279 0.148 Uiso 0.266(3) 1 calc R U P C 2
N7 N 0.2662(16) 0.0254(5) 0.3478(11) 0.078(4) Uani 0.2500(1) 1 d D U P D -3
C34 C 0.3560(16) 0.0126(5) 0.4002(11) 0.083(5) Uani 0.2500(1) 1 d D U P D -3
C35 C 0.476(3) -0.0042(12) 0.470(2) 0.184(13) Uani 0.2500(1) 1 d D U P D -3
H46 H 0.4569 -0.0342 0.5022 0.276 Uiso 0.2500(1) 1 calc R U P D -3
H47 H 0.5054 0.0202 0.5223 0.276 Uiso 0.2500(1) 1 calc R U P D -3
H48 H 0.5444 -0.0099 0.4327 0.276 Uiso 0.2500(1) 1 calc R U P D -3

loop_
_atom_site_aniso_label
_atom_site_aniso_U_11
_atom_site_aniso_U_22
_atom_site_aniso_U_33
_atom_site_aniso_U_23
_atom_site_aniso_U_13
_atom_site_aniso_U_12
Co1 0.0297(2) 0.0254(2) 0.0294(2) 0.00258(16) 0.00635(17) 0.00497(16)
Co2 0.0196(2) 0.0218(2) 0.0351(2) 0.00306(16) 0.00471(16) 0.00101(14)
O1 0.0228(8) 0.0236(8) 0.0422(10) 0.0047(7) 0.0074(7) -0.0007(7)
O2 0.0278(9) 0.0294(9) 0.0377(10) 0.0027(8) -0.0003(8) 0.0030(7)
O3 0.0245(9) 0.0262(9) 0.0408(10) 0.0066(7) 0.0021(7) 0.0012(7)
N1 0.0367(12) 0.0326(11) 0.0324(11) 0.0070(9) 0.0139(9) 0.0067(9)
N2 0.0653(17) 0.0356(13) 0.0315(13) 0.0029(10) 0.0059(12) 0.0032(12)
N3 0.0252(10) 0.0261(10) 0.0288(11) 0.0038(8) 0.0025(8) -0.0013(8)
N4 0.0230(10) 0.0261(11) 0.0412(12) 0.0051(9) 0.0092(9) 0.0026(8)
N5 0.0228(10) 0.0274(11) 0.0501(14) -0.0003(10) 0.0011(9) 0.0001(8)
N6 0.0199(10) 0.0217(10) 0.0392(12) 0.0054(9) 0.0028(8) 0.0011(8)
C1 0.065(2) 0.0460(17) 0.0345(15) 0.0104(13) 0.0251(14) 0.0125(15)
C2 0.082(2) 0.0421(17) 0.0317(15) 0.0023(13) 0.0168(15) 0.0124(16)
C3 0.145(4) 0.055(2) 0.0357(18) 0.0004(17) 0.022(2) 0.003(3)
C4 0.189(6) 0.065(3) 0.036(2) -0.0082(19) -0.001(3) -0.017(3)
C5 0.150(5) 0.054(2) 0.045(2) -0.0064(18) -0.006(2) -0.021(3)
C6 0.090(3) 0.0446(19) 0.0408(18) 0.0033(14) -0.0065(17) -0.0088(18)
C7 0.0362(14) 0.0301(13) 0.0307(13) 0.0091(10) 0.0061(11) 0.0055(11)
C8 0.0250(12) 0.0265(12) 0.0311(13) 0.0062(10) 0.0010(10) -0.0001(10)
C9 0.0251(12) 0.0312(13) 0.0428(15) 0.0066(11) 0.0053(11) 0.0032(10)
C10 0.0250(13) 0.0359(15) 0.0501(16) -0.0020(12) 0.0106(12) -0.0002(11)
C11 0.0249(13) 0.0404(15) 0.0367(14) -0.0027(11) 0.0082(11) -0.0069(11)
C12 0.0254(12) 0.0319(13) 0.0326(13) 0.0058(11) 0.0028(10) -0.0071(10)
C13 0.0339(14) 0.0326(14) 0.0504(17) 0.0155(12) 0.0126(12) 0.0027(11)
C14 0.0288(13) 0.0253(13) 0.0517(17) 0.0043(12) 0.0092(12) -0.0006(10)
C15 0.0243(12) 0.0250(12) 0.0434(14) 0.0040(11) 0.0099(11) -0.0018(10)
C16 0.0270(13) 0.0264(13) 0.0481(16) 0.0106(11) 0.0115(11) 0.0020(10)
C17 0.0270(13) 0.0363(15) 0.0508(17) 0.0030(12) 0.0140(12) 0.0031(11)
C18 0.0254(13) 0.0319(14) 0.0507(17) -0.0044(12) 0.0041(12) 0.0023(11)
C19 0.0300(14) 0.0400(16) 0.072(2) -0.0091(15) 0.0070(14) 0.0049(12)
C20 0.0352(16) 0.0337(16) 0.096(3) -0.0095(17) 0.0030(17) 0.0093(13)
C21 0.0332(15) 0.0271(15) 0.092(3) 0.0021(15) -0.0044(16) 0.0019(12)
C22 0.0278(14) 0.0279(14) 0.068(2) 0.0061(13) -0.0015(13) -0.0019(11)
C23 0.0208(12) 0.0298(13) 0.0476(16) 0.0027(11) 0.0049(11) -0.0035(10)
C24 0.0208(12) 0.0244(12) 0.0452(15) 0.0034(11) 0.0047(11) 0.0026(9)
C25 0.0248(13) 0.0379(15) 0.0472(16) -0.0069(12) 0.0003(11) 0.0001(11)
C26 0.0344(15) 0.0439(16) 0.0417(16) -0.0049(13) 0.0050(12) 0.0077(12)
C27 0.0341(14) 0.0385(15) 0.0415(15) 0.0040(12) 0.0119(12) 0.0074(12)
C28 0.0232(12) 0.0271(12) 0.0420(15) 0.0078(11) 0.0075(11) 0.0031(10)
C29 0.0253(12) 0.0235(12) 0.0410(14) 0.0000(11) 0.0061(11) 0.0036(10)
C30 0.0281(13) 0.0305(14) 0.0621(19) 0.0079(13) 0.0086(13) 0.0010(11)
O4 0.0431(11) 0.0399(11) 0.0411(11) -0.0021(9) 0.0156(9) 0.0005(9)
C31 0.0509(19) 0.0518(19) 0.0534(19) -0.0113(15) 0.0145(15) 0.0043(15)
Cl1 0.0348(3) 0.0243(3) 0.0411(3) 0.0018(2) 0.0120(3) 0.0027(2)
O5 0.0421(11) 0.0345(11) 0.0652(14) 0.0022(10) 0.0116(10) -0.0066(9)
O6 0.0470(13) 0.0452(13) 0.0898(18) 0.0281(12) 0.0211(12) 0.0193(10)
O7 0.0712(16) 0.0522(13) 0.0456(12) -0.0133(10) 0.0213(11) -0.0204(12)
O8 0.0332(10) 0.0411(11) 0.0525(12) -0.0070(9) 0.0115(9) 0.0069(8)
Cl2 0.0390(7) 0.0424(6) 0.0350(7) 0.0074(4) 0.0153(5) -0.0028(5)
O9 0.083(2) 0.093(2) 0.072(2) -0.0287(17) 0.0436(18) -0.0056(17)
O10 0.0596(18) 0.085(3) 0.097(3) -0.029(2) -0.0005(15) -0.0039(16)
O11 0.076(2) 0.096(3) 0.095(3) 0.047(2) 0.0018(18) 0.0138(18)
O12 0.116(3) 0.068(2) 0.124(3) 0.035(2) 0.097(3) 0.0108(19)
Cl3 0.065(6) 0.062(4) 0.051(5) -0.013(4) 0.014(3) -0.006(3)
O13 0.102(10) 0.114(16) 0.134(13) -0.039(12) -0.044(9) 0.010(8)
O14 0.110(12) 0.064(9) 0.180(17) -0.028(10) 0.062(11) 0.005(8)
O15 0.066(9) 0.053(6) 0.094(12) -0.003(7) 0.020(8) 0.002(6)
O16 0.185(18) 0.153(17) 0.117(10) 0.052(12) 0.081(10) -0.010(14)
O17 0.216(10) 0.070(5) 0.110(5) 0.003(4) 0.064(6) -0.003(6)
C32 0.138(11) 0.066(7) 0.150(8) -0.018(7) 0.028(8) 0.001(8)
O18 0.167(12) 0.182(17) 0.152(15) 0.052(13) 0.035(13) -0.007(15)
C33 0.164(11) 0.081(11) 0.065(9) 0.007(8) 0.054(10) 0.001(11)
N7 0.111(9) 0.055(8) 0.062(8) -0.020(6) 0.005(6) -0.023(7)
C34 0.095(8) 0.061(8) 0.093(9) -0.006(7) 0.024(6) -0.006(7)
C35 0.154(16) 0.19(2) 0.17(2) 0.047(17) -0.051(13) -0.023(16)

loop_
_atom_type_symbol
_atom_type_description
_atom_type_scat_dispersion_real
_atom_type_scat_dispersion_imag
_atom_type_scat_source
C C 0.0181 0.0091 'International Tables Vol C Tables 4.2.6.8 and 6.1.1.4'
H H 0.0000 0.0000 'International Tables Vol C Tables 4.2.6.8 and 6.1.1.4'
N N 0.0311 0.0180 'International Tables Vol C Tables 4.2.6.8 and 6.1.1.4'
O O 0.0492 0.0322 'International Tables Vol C Tables 4.2.6.8 and 6.1.1.4'
Co Co -2.3653 3.6143 'International Tables Vol C Tables 4.2.6.8 and 6.1.1.4'
Cl Cl 0.3639 0.7018 'International Tables Vol C Tables 4.2.6.8 and 6.1.1.4'

loop_
_geom_angle_atom_site_label_1
_geom_angle_atom_site_label_2
_geom_angle_atom_site_label_3
_geom_angle
_geom_angle_site_symmetry_1
_geom_angle_site_symmetry_3
_geom_angle_publ_flag
O1 Co1 O2 97.66(7) . . ?
O1 Co1 N2 162.16(10) . . ?
O2 Co1 N2 91.62(9) . . ?
O1 Co1 N3 91.29(8) . . ?
O2 Co1 N3 89.89(8) . . ?
N2 Co1 N3 103.99(10) . . ?
O1 Co1 O4 72.40(7) . . ?
O2 Co1 O4 89.55(7) . . ?
N2 Co1 O4 92.56(10) . . ?
N3 Co1 O4 163.44(8) . . ?
O1 Co1 N1 97.54(8) . . ?
O2 Co1 N1 161.30(8) . . ?
N2 Co1 N1 76.83(9) . . ?
N3 Co1 N1 78.95(8) . . ?
O4 Co1 N1 105.40(8) . . ?
O1 Co1 Co2 39.08(5) . . ?
O2 Co1 Co2 78.25(5) . . ?
N2 Co1 Co2 130.01(8) . . ?
N3 Co1 Co2 124.51(6) . . ?
O4 Co1 Co2 39.44(5) . . ?
N1 Co1 Co2 120.44(6) . . ?
O4 Co2 O1 80.79(8) . . ?
O4 Co2 O3 93.23(8) . . ?
O1 Co2 O3 100.00(7) . . ?
O4 Co2 N6 171.07(9) . . ?
O1 Co2 N6 90.35(8) . . ?
O3 Co2 N6 89.39(8) . . ?
O4 Co2 N5 93.07(9) . . ?
O1 Co2 N5 168.16(9) . . ?
O3 Co2 N5 90.40(8) . . ?
N6 Co2 N5 95.45(9) . . ?
O4 Co2 N4 93.49(9) . . ?
O1 Co2 N4 88.00(8) . . ?
O3 Co2 N4 170.29(8) . . ?
N6 Co2 N4 85.03(9) . . ?
N5 Co2 N4 82.25(9) . . ?
O4 Co2 Co1 46.18(6) . . ?
O1 Co2 Co1 41.76(5) . . ?
O3 Co2 Co1 79.93(5) . . ?
N6 Co2 Co1 126.25(6) . . ?
N5 Co2 Co1 136.64(7) . . ?
N4 Co2 Co1 109.78(6) . . ?
C15 O1 Co2 110.75(14) . . ?
C15 O1 Co1 122.65(15) . . ?
Co2 O1 Co1 99.17(8) . . ?
C29 O2 Co1 126.19(16) . . ?
C29 O3 Co2 130.63(17) . . ?
C1 N1 C7 109.0(2) . . ?
C1 N1 C13 111.6(2) . . ?
C7 N1 C13 109.8(2) . . ?
C1 N1 Co1 105.09(17) . . ?
C7 N1 Co1 104.07(15) . . ?
C13 N1 Co1 116.71(16) . . ?
C6 N2 C2 118.8(3) . . ?
C6 N2 Co1 125.0(2) . . ?
C2 N2 Co1 116.2(2) . . ?
C8 N3 C12 118.2(2) . . ?
C8 N3 Co1 116.31(17) . . ?
C12 N3 Co1 123.79(17) . . ?
C17 N4 C23 110.6(2) . . ?
C17 N4 C16 111.9(2) . . ?
C23 N4 C16 112.8(2) . . ?
C17 N4 Co2 106.02(16) . . ?
C23 N4 Co2 110.08(16) . . ?
C16 N4 Co2 105.06(15) . . ?
C22 N5 C18 119.3(2) . . ?
C22 N5 Co2 127.2(2) . . ?
C18 N5 Co2 113.36(18) . . ?
C24 N6 C28 118.9(2) . . ?
C24 N6 Co2 115.32(18) . . ?
C28 N6 Co2 125.47(18) . . ?
N1 C1 C2 109.2(2) . . ?
N1 C1 H1 109.8 . . ?
C2 C1 H1 109.8 . . ?
N1 C1 H2 109.8 . . ?
C2 C1 H2 109.8 . . ?
H1 C1 H2 108.3 . . ?
N2 C2 C3 120.9(4) . . ?
N2 C2 C1 115.5(3) . . ?
C3 C2 C1 123.6(3) . . ?
C4 C3 C2 119.4(4) . . ?
C4 C3 H3 120.3 . . ?
C2 C3 H3 120.3 . . ?
C3 C4 C5 119.9(4) . . ?
C3 C4 H4 120.1 . . ?
C5 C4 H4 120.1 . . ?
C6 C5 C4 118.0(4) . . ?
C6 C5 H5 121.0 . . ?
C4 C5 H5 121.0 . . ?
N2 C6 C5 123.1(4) . . ?
N2 C6 H6 118.5 . . ?
C5 C6 H6 118.5 . . ?
N1 C7 C8 110.6(2) . . ?
N1 C7 H7 109.5 . . ?
C8 C7 H7 109.5 . . ?
N1 C7 H8 109.5 . . ?
C8 C7 H8 109.5 . . ?
H7 C7 H8 108.1 . . ?
N3 C8 C9 122.5(2) . . ?
N3 C8 C7 114.0(2) . . ?
C9 C8 C7 123.4(2) . . ?
C8 C9 C10 119.1(2) . . ?
C8 C9 H9 120.5 . . ?
C10 C9 H9 120.5 . . ?
C9 C10 C11 118.8(3) . . ?
C9 C10 H10 120.6 . . ?
C11 C10 H10 120.6 . . ?
C12 C11 C10 119.2(2) . . ?
C12 C11 H11 120.4 . . ?
C10 C11 H11 120.4 . . ?
N3 C12 C11 122.1(2) . . ?
N3 C12 H12 118.9 . . ?
C11 C12 H12 118.9 . . ?
N1 C13 C14 114.4(2) . . ?
N1 C13 H13 108.7 . . ?
C14 C13 H13 108.7 . . ?
N1 C13 H14 108.7 . . ?
C14 C13 H14 108.7 . . ?
H13 C13 H14 107.6 . . ?
C13 C14 C15 117.0(2) . . ?
C13 C14 H15 108.0 . . ?
C15 C14 H15 108.0 . . ?
C13 C14 H16 108.0 . . ?
C15 C14 H16 108.0 . . ?
H15 C14 H16 107.3 . . ?
O1 C15 C16 108.5(2) . . ?
O1 C15 C14 112.8(2) . . ?
C16 C15 C14 110.9(2) . . ?
O1 C15 H17 108.2 . . ?
C16 C15 H17 108.2 . . ?
C14 C15 H17 108.2 . . ?
N4 C16 C15 107.9(2) . . ?
N4 C16 H18 110.1 . . ?
C15 C16 H18 110.1 . . ?
N4 C16 H19 110.1 . . ?
C15 C16 H19 110.1 . . ?
H18 C16 H19 108.4 . . ?
N4 C17 C18 107.4(2) . . ?
N4 C17 H20 110.2 . . ?
C18 C17 H20 110.2 . . ?
N4 C17 H21 110.2 . . ?
C18 C17 H21 110.2 . . ?
H20 C17 H21 108.5 . . ?
N5 C18 C19 122.0(3) . . ?
N5 C18 C17 114.1(2) . . ?
C19 C18 C17 123.9(3) . . ?
C18 C19 C20 118.5(3) . . ?
C18 C19 H22 120.7 . . ?
C20 C19 H22 120.7 . . ?
C19 C20 C21 119.7(3) . . ?
C19 C20 H23 120.1 . . ?
C21 C20 H23 120.1 . . ?
C22 C21 C20 119.0(3) . . ?
C22 C21 H24 120.5 . . ?
C20 C21 H24 120.5 . . ?
N5 C22 C21 121.4(3) . . ?
N5 C22 H25 119.3 . . ?
C21 C22 H25 119.3 . . ?
N4 C23 C24 111.9(2) . . ?
N4 C23 H26 109.2 . . ?
C24 C23 H26 109.2 . . ?
N4 C23 H27 109.2 . . ?
C24 C23 H27 109.2 . . ?
H26 C23 H27 107.9 . . ?
N6 C24 C25 121.4(3) . . ?
N6 C24 C23 115.2(2) . . ?
C25 C24 C23 123.4(2) . . ?
C26 C25 C24 119.4(3) . . ?
C26 C25 H28 120.3 . . ?
C24 C25 H28 120.3 . . ?
C25 C26 C27 118.9(3) . . ?
C25 C26 H29 120.5 . . ?
C27 C26 H29 120.5 . . ?
C28 C27 C26 119.3(3) . . ?
C28 C27 H30 120.4 . . ?
C26 C27 H30 120.4 . . ?
N6 C28 C27 122.0(2) . . ?
N6 C28 H31 119.0 . . ?
C27 C28 H31 119.0 . . ?
O2 C29 O3 124.8(2) . . ?
O2 C29 C30 119.0(2) . . ?
O3 C29 C30 116.2(2) . . ?
C29 C30 H32 109.5 . . ?
C29 C30 H33 109.5 . . ?
H32 C30 H33 109.5 . . ?
C29 C30 H34 109.5 . . ?
H32 C30 H34 109.5 . . ?
H33 C30 H34 109.5 . . ?
C31 O4 Co2 120.4(2) . . ?
C31 O4 Co1 121.48(19) . . ?
Co2 O4 Co1 94.39(8) . . ?
O4 C31 H35 109.5 . . ?
O4 C31 H36 109.5 . . ?
H35 C31 H36 109.5 . . ?
O4 C31 H37 109.5 . . ?
H35 C31 H37 109.5 . . ?
H36 C31 H37 109.5 . . ?
O6 Cl1 O5 110.17(14) . . ?
O6 Cl1 O8 109.99(14) . . ?
O5 Cl1 O8 109.86(13) . . ?
O6 Cl1 O7 110.03(16) . . ?
O5 Cl1 O7 109.78(14) . . ?
O8 Cl1 O7 106.95(14) . . ?
O12 Cl2 O11 109.5(3) . . ?
O12 Cl2 O10 109.8(3) . . ?
O11 Cl2 O10 111.0(3) . . ?
O12 Cl2 O9 107.9(3) . . ?
O11 Cl2 O9 110.5(3) . . ?
O10 Cl2 O9 108.1(3) . . ?
O13 Cl3 O16 110.8(12) . . ?
O13 Cl3 O14 110.0(12) . . ?
O16 Cl3 O14 110.4(12) . . ?
O13 Cl3 O15 108.7(12) . . ?
O16 Cl3 O15 108.5(12) . . ?
O14 Cl3 O15 108.3(11) . . ?
C32 O17 H38 109.5 . . ?
O17 C32 H39 109.5 . . ?
O17 C32 H40 109.5 . . ?
H39 C32 H40 109.5 . . ?
O17 C32 H41 109.5 . . ?
H39 C32 H41 109.5 . . ?
H40 C32 H41 109.5 . . ?
C33 O18 H42 109.5 . . ?
O18 C33 H43 109.5 . . ?
O18 C33 H44 109.5 . . ?
H43 C33 H44 109.5 . . ?
O18 C33 H45 109.5 . . ?
H43 C33 H45 109.5 . . ?
H44 C33 H45 109.5 . . ?
N7 C34 C35 179.8(6) . . ?
C34 C35 H46 109.5 . . ?
C34 C35 H47 109.5 . . ?
H46 C35 H47 109.5 . . ?
C34 C35 H48 109.5 . . ?
H46 C35 H48 109.5 . . ?
H47 C35 H48 109.5 . . ?

loop_
_geom_bond_atom_site_label_1
_geom_bond_atom_site_label_2
_geom_bond_distance
_geom_bond_site_symmetry_2
_geom_bond_publ_flag
Co1 O1 2.0182(18) . ?
Co1 O2 2.0636(19) . ?
Co1 N2 2.073(3) . ?
Co1 N3 2.079(2) . ?
Co1 O4 2.165(2) . ?
Co1 N1 2.203(2) . ?
Co1 Co2 2.9918(5) . ?
Co2 O4 1.906(2) . ?
Co2 O1 1.9102(17) . ?
Co2 O3 1.9202(18) . ?
Co2 N6 1.950(2) . ?
Co2 N5 1.960(2) . ?
Co2 N4 1.968(2) . ?
O1 C15 1.435(3) . ?
O2 C29 1.253(3) . ?
O3 C29 1.274(3) . ?
N1 C1 1.477(4) . ?
N1 C7 1.492(3) . ?
N1 C13 1.496(4) . ?
N2 C6 1.340(5) . ?
N2 C2 1.349(4) . ?
N3 C8 1.346(3) . ?
N3 C12 1.346(3) . ?
N4 C17 1.489(3) . ?
N4 C23 1.490(4) . ?
N4 C16 1.492(3) . ?
N5 C22 1.348(4) . ?
N5 C18 1.352(4) . ?
N6 C24 1.345(3) . ?
N6 C28 1.355(3) . ?
C1 C2 1.502(5) . ?
C1 H1 0.9900 . ?
C1 H2 0.9900 . ?
C2 C3 1.387(5) . ?
C3 C4 1.371(7) . ?
C3 H3 0.9500 . ?
C4 C5 1.378(7) . ?
C4 H4 0.9500 . ?
C5 C6 1.375(5) . ?
C5 H5 0.9500 . ?
C6 H6 0.9500 . ?
C7 C8 1.497(4) . ?
C7 H7 0.9900 . ?
C7 H8 0.9900 . ?
C8 C9 1.377(4) . ?
C9 C10 1.381(4) . ?
C9 H9 0.9500 . ?
C10 C11 1.384(4) . ?
C10 H10 0.9500 . ?
C11 C12 1.380(4) . ?
C11 H11 0.9500 . ?
C12 H12 0.9500 . ?
C13 C14 1.522(4) . ?
C13 H13 0.9900 . ?
C13 H14 0.9900 . ?
C14 C15 1.529(4) . ?
C14 H15 0.9900 . ?
C14 H16 0.9900 . ?
C15 C16 1.525(3) . ?
C15 H17 1.0000 . ?
C16 H18 0.9900 . ?
C16 H19 0.9900 . ?
C17 C18 1.504(4) . ?
C17 H20 0.9900 . ?
C17 H21 0.9900 . ?
C18 C19 1.379(4) . ?
C19 C20 1.382(5) . ?
C19 H22 0.9500 . ?
C20 C21 1.387(5) . ?
C20 H23 0.9500 . ?
C21 C22 1.381(4) . ?
C21 H24 0.9500 . ?
C22 H25 0.9500 . ?
C23 C24 1.493(4) . ?
C23 H26 0.9900 . ?
C23 H27 0.9900 . ?
C24 C25 1.387(4) . ?
C25 C26 1.382(4) . ?
C25 H28 0.9500 . ?
C26 C27 1.383(4) . ?
C26 H29 0.9500 . ?
C27 C28 1.373(4) . ?
C27 H30 0.9500 . ?
C28 H31 0.9500 . ?
C29 C30 1.500(4) . ?
C30 H32 0.9800 . ?
C30 H33 0.9800 . ?
C30 H34 0.9800 . ?
O4 C31 1.399(4) . ?
C31 H35 0.9800 . ?
C31 H36 0.9800 . ?
C31 H37 0.9800 . ?
Cl1 O6 1.424(2) . ?
Cl1 O5 1.432(2) . ?
Cl1 O8 1.440(2) . ?
Cl1 O7 1.449(2) . ?
Cl2 O12 1.413(3) . ?
Cl2 O11 1.418(4) . ?
Cl2 O10 1.425(4) . ?
Cl2 O9 1.436(4) . ?
Cl3 O13 1.402(16) . ?
Cl3 O16 1.414(16) . ?
Cl3 O14 1.418(16) . ?
Cl3 O15 1.429(16) . ?
O17 C32 1.346(14) . ?
O17 H38 0.8400 . ?
C32 H39 0.9800 . ?
C32 H40 0.9800 . ?
C32 H41 0.9800 . ?
O18 C33 1.382(17) . ?
O18 H42 0.8400 . ?
C33 H43 0.9800 . ?
C33 H44 0.9800 . ?
C33 H45 0.9800 . ?
N7 C34 1.102(16) . ?
C34 C35 1.467(18) . ?
C35 H46 0.9800 . ?
C35 H47 0.9800 . ?
C35 H48 0.9800 . ?

loop_
_geom_torsion_atom_site_label_1
_geom_torsion_atom_site_label_2
_geom_torsion_atom_site_label_3
_geom_torsion_atom_site_label_4
_geom_torsion
_geom_torsion_site_symmetry_1
_geom_torsion_site_symmetry_2
_geom_torsion_site_symmetry_3
_geom_torsion_site_symmetry_4
_geom_torsion_publ_flag
C7 N1 C1 C2 -68.2(3) . . . . ?
C13 N1 C1 C2 170.2(2) . . . . ?
Co1 N1 C1 C2 42.8(3) . . . . ?
C6 N2 C2 C3 0.2(5) . . . . ?
Co1 N2 C2 C3 178.2(3) . . . . ?
C6 N2 C2 C1 -179.8(3) . . . . ?
Co1 N2 C2 C1 -1.8(4) . . . . ?
N1 C1 C2 N2 -29.4(4) . . . . ?
N1 C1 C2 C3 150.7(4) . . . . ?
N2 C2 C3 C4 -0.5(7) . . . . ?
C1 C2 C3 C4 179.5(5) . . . . ?
C2 C3 C4 C5 1.4(9) . . . . ?
C3 C4 C5 C6 -2.0(9) . . . . ?
C2 N2 C6 C5 -0.9(6) . . . . ?
Co1 N2 C6 C5 -178.7(4) . . . . ?
C4 C5 C6 N2 1.8(8) . . . . ?
C1 N1 C7 C8 153.8(2) . . . . ?
C13 N1 C7 C8 -83.6(3) . . . . ?
Co1 N1 C7 C8 42.1(2) . . . . ?
C12 N3 C8 C9 -0.2(4) . . . . ?
Co1 N3 C8 C9 -166.1(2) . . . . ?
C12 N3 C8 C7 179.9(2) . . . . ?
Co1 N3 C8 C7 14.0(3) . . . . ?
N1 C7 C8 N3 -39.4(3) . . . . ?
N1 C7 C8 C9 140.7(2) . . . . ?
N3 C8 C9 C10 0.0(4) . . . . ?
C7 C8 C9 C10 179.9(2) . . . . ?
C8 C9 C10 C11 0.1(4) . . . . ?
C9 C10 C11 C12 0.0(4) . . . . ?
C8 N3 C12 C11 0.3(4) . . . . ?
Co1 N3 C12 C11 165.10(19) . . . . ?
C10 C11 C12 N3 -0.2(4) . . . . ?
C1 N1 C13 C14 -151.9(2) . . . . ?
C7 N1 C13 C14 87.0(3) . . . . ?
Co1 N1 C13 C14 -31.1(3) . . . . ?
N1 C13 C14 C15 70.3(3) . . . . ?
Co2 O1 C15 C16 31.7(2) . . . . ?
Co1 O1 C15 C16 -84.8(2) . . . . ?
Co2 O1 C15 C14 154.91(18) . . . . ?
Co1 O1 C15 C14 38.5(3) . . . . ?
C13 C14 C15 O1 -74.1(3) . . . . ?
C13 C14 C15 C16 47.8(3) . . . . ?
C17 N4 C16 C15 155.3(2) . . . . ?
C23 N4 C16 C15 -79.3(3) . . . . ?
Co2 N4 C16 C15 40.7(2) . . . . ?
O1 C15 C16 N4 -48.5(3) . . . . ?
C14 C15 C16 N4 -172.8(2) . . . . ?
C23 N4 C17 C18 77.2(3) . . . . ?
C16 N4 C17 C18 -156.1(2) . . . . ?
Co2 N4 C17 C18 -42.1(2) . . . . ?
C22 N5 C18 C19 0.5(4) . . . . ?
Co2 N5 C18 C19 -175.3(2) . . . . ?
C22 N5 C18 C17 177.7(3) . . . . ?
Co2 N5 C18 C17 1.8(3) . . . . ?
N4 C17 C18 N5 27.0(3) . . . . ?
N4 C17 C18 C19 -155.9(3) . . . . ?
N5 C18 C19 C20 0.7(5) . . . . ?
C17 C18 C19 C20 -176.1(3) . . . . ?
C18 C19 C20 C21 -1.6(5) . . . . ?
C19 C20 C21 C22 1.3(6) . . . . ?
C18 N5 C22 C21 -0.9(5) . . . . ?
Co2 N5 C22 C21 174.3(2) . . . . ?
C20 C21 C22 N5 0.0(5) . . . . ?
C17 N4 C23 C24 -133.9(2) . . . . ?
C16 N4 C23 C24 99.9(2) . . . . ?
Co2 N4 C23 C24 -17.0(2) . . . . ?
C28 N6 C24 C25 2.1(4) . . . . ?
Co2 N6 C24 C25 176.5(2) . . . . ?
C28 N6 C24 C23 -179.4(2) . . . . ?
Co2 N6 C24 C23 -5.1(3) . . . . ?
N4 C23 C24 N6 14.7(3) . . . . ?
N4 C23 C24 C25 -166.8(2) . . . . ?
N6 C24 C25 C26 -0.5(4) . . . . ?
C23 C24 C25 C26 -178.9(3) . . . . ?
C24 C25 C26 C27 -1.3(4) . . . . ?
C25 C26 C27 C28 1.4(4) . . . . ?
C24 N6 C28 C27 -2.0(4) . . . . ?
Co2 N6 C28 C27 -175.71(19) . . . . ?
C26 C27 C28 N6 0.2(4) . . . . ?
Co1 O2 C29 O3 4.8(4) . . . . ?
Co1 O2 C29 C30 -175.84(19) . . . . ?
Co2 O3 C29 O2 -6.0(4) . . . . ?
Co2 O3 C29 C30 174.65(19) . . . . ?
